data_2217763
loop_
_publ_author_name
'Lee, Chi-Shen'
'Weng, Sheng-Feng'

_publ_section_title
;
 A quaternary germanium(II) phosphate, Na[Ge~4~(PO~4~)~3~]
;
_journal_coeditor_code FI2055
_journal_issue 3
_journal_name_full 'Acta Crystallographica Section E'
_journal_page_first i17
_journal_paper_doi 10.1107/S1600536808003231
_journal_volume 64
_journal_year 2008
_chemical_formula_iupac 'Na [Ge4 (P O4)3]'
_chemical_formula_moiety 'Ge4 O12 P3, Na'
_chemical_formula_sum 'Ge4 Na O12 P3'
_chemical_formula_weight 598.26
_chemical_name_systematic
;
sodium tetragermanium tris(phosphate)
;
_space_group_IT_number 161
_symmetry_cell_setting trigonal
_symmetry_space_group_name_Hall 'R 3 -2"c'
_symmetry_space_group_name_H-M 'R 3 c :H'
_atom_sites_solution_primary direct
_atom_sites_solution_secondary difmap
_cell_angle_alpha 90.00
_cell_angle_beta 90.00
_cell_angle_gamma 120.00
_cell_formula_units_Z 6
_cell_length_a 9.377(8)
_cell_length_b 9.377(8)
_cell_length_c 23.48(3)
_cell_measurement_reflns_used 2164
_cell_measurement_temperature 298(2)
_cell_measurement_theta_max 28.28
_cell_measurement_theta_min 3.05
_cell_volume 1788(3)
_computing_cell_refinement 'SMART (Bruker, 2000)'
_computing_data_collection 'SMART (Bruker, 2000)'
_computing_data_reduction 'SAINT (Bruker, 2000)'
_computing_molecular_graphics 'ATOMS (Dowty, 2005)'
_computing_publication_material 'SHELXTL (Sheldrick, 2008)'
_computing_structure_refinement 'SHELXL97 (Sheldrick, 2008)'
_computing_structure_solution 'SHELXS97 (Sheldrick, 2008)'
_diffrn_ambient_temperature 298(2)
_diffrn_measured_fraction_theta_full 0.984
_diffrn_measured_fraction_theta_max 0.984
_diffrn_measurement_device_type 'Bruker SMART CCD area-detector'
_diffrn_measurement_method '\f and \w'
_diffrn_radiation_monochromator graphite
_diffrn_radiation_type MoK\a
_diffrn_radiation_wavelength 0.71073
_diffrn_reflns_av_R_equivalents 0.0683
_diffrn_reflns_av_sigmaI/netI 0.0661
_diffrn_reflns_limit_h_max 6
_diffrn_reflns_limit_h_min -11
_diffrn_reflns_limit_k_max 10
_diffrn_reflns_limit_k_min -12
_diffrn_reflns_limit_l_max 31
_diffrn_reflns_limit_l_min -14
_diffrn_reflns_number 2164
_diffrn_reflns_theta_full 28.28
_diffrn_reflns_theta_max 28.28
_diffrn_reflns_theta_min 3.05
_exptl_absorpt_coefficient_mu 10.490
_exptl_absorpt_correction_T_max 1
_exptl_absorpt_correction_T_min 0.488
_exptl_absorpt_correction_type multi-scan
_exptl_absorpt_process_details '(SADABS; Bruker, 2000)'
_exptl_crystal_colour colourless
_exptl_crystal_density_diffrn 3.334
_exptl_crystal_density_method 'not measured'
_exptl_crystal_description rod
_exptl_crystal_F_000 1680
_exptl_crystal_size_max 0.2
_exptl_crystal_size_mid 0.13
_exptl_crystal_size_min 0.1
_refine_diff_density_max 1.708
_refine_diff_density_min -1.064
_refine_ls_abs_structure_details 'Flack (1983), 146 Friedel pairs'
_refine_ls_abs_structure_Flack 0.23(8)
_refine_ls_extinction_method none
_refine_ls_goodness_of_fit_ref 1.087
_refine_ls_matrix_type full
_refine_ls_number_parameters 62
_refine_ls_number_reflns 639
_refine_ls_number_restraints 1
_refine_ls_restrained_S_all 1.086
_refine_ls_R_factor_all 0.0638
_refine_ls_R_factor_gt 0.0580
_refine_ls_shift/su_max 0.017
_refine_ls_shift/su_mean 0.005
_refine_ls_structure_factor_coef Fsqd
_refine_ls_weighting_details 'calc w=1/[\s^2^(Fo^2^)+(0.08P)^2^] where P=(Fo^2^+2Fc^2^)/3'
_refine_ls_weighting_scheme calc
_refine_ls_wR_factor_gt 0.1301
_refine_ls_wR_factor_ref 0.1328
_reflns_number_gt 567
_reflns_number_total 639
_reflns_threshold_expression I>2\s(I)
_cod_data_source_file fi2055.cif
_cod_data_source_block I
_cod_original_sg_symbol_Hall 'R 3 -2" c'
_cod_original_sg_symbol_H-M 'R 3 c'
_cod_database_code 2217763
_cod_database_fobs_code 2217763

loop_
_symmetry_equiv_pos_as_xyz
'x, y, z'
'-y, x-y, z'
'-x+y, -x, z'
'-y, -x, z+1/2'
'-x+y, y, z+1/2'
'x, x-y, z+1/2'
'x+2/3, y+1/3, z+1/3'
'-y+2/3, x-y+1/3, z+1/3'
'-x+y+2/3, -x+1/3, z+1/3'
'-y+2/3, -x+1/3, z+5/6'
'-x+y+2/3, y+1/3, z+5/6'
'x+2/3, x-y+1/3, z+5/6'
'x+1/3, y+2/3, z+2/3'
'-y+1/3, x-y+2/3, z+2/3'
'-x+y+1/3, -x+2/3, z+2/3'
'-y+1/3, -x+2/3, z+7/6'
'-x+y+1/3, y+2/3, z+7/6'
'x+1/3, x-y+2/3, z+7/6'

loop_
_atom_site_type_symbol
_atom_site_label
_atom_site_fract_x
_atom_site_fract_y
_atom_site_fract_z
_atom_site_U_iso_or_equiv
_atom_site_adp_type
_atom_site_calc_flag
_atom_site_refinement_flags
_atom_site_occupancy
Ge Ge1 1.0000 1.0000 0.07489(10) 0.0243(6) Uani d S 1
Ge Ge2 1.41201(19) 1.47337(17) 0.10322(6) 0.0214(4) Uani d . 1
P P1 1.3317(4) 1.1233(4) 0.14139(17) 0.0190(7) Uani d . 1
Na Na1 0.6667 0.3333 0.0506(4) 0.025(2) Uani d S 1
O O1 1.4071(13) 1.2667(13) 0.0985(4) 0.024(2) Uani d . 1
O O2 1.1603(13) 0.9917(13) 0.1226(5) 0.032(2) Uani d . 1
O O3 1.6040(13) 1.5600(13) 0.1466(4) 0.027(2) Uani d . 1
O O4 1.5371(12) 1.5216(13) 0.0335(4) 0.026(2) Uani d . 1

loop_
_atom_site_aniso_label
_atom_site_aniso_U_11
_atom_site_aniso_U_22
_atom_site_aniso_U_33
_atom_site_aniso_U_12
_atom_site_aniso_U_13
_atom_site_aniso_U_23
Ge1 0.0271(9) 0.0271(9) 0.0187(11) 0.0136(4) 0.000 0.000
Ge2 0.0170(8) 0.0212(8) 0.0242(6) 0.0083(6) -0.0022(5) -0.0022(6)
P1 0.0169(17) 0.0186(17) 0.0205(14) 0.0082(14) 0.0026(12) 0.0008(12)
Na1 0.025(3) 0.025(3) 0.026(5) 0.0125(16) 0.000 0.000
O1 0.025(5) 0.027(6) 0.019(4) 0.012(5) -0.005(4) 0.000(4)
O2 0.019(5) 0.031(6) 0.050(6) 0.016(5) 0.002(4) 0.010(5)
O3 0.027(6) 0.028(5) 0.020(4) 0.009(5) 0.000(4) -0.004(4)
O4 0.018(5) 0.024(6) 0.019(4) -0.001(4) 0.002(4) 0.008(4)

loop_
_atom_type_symbol
_atom_type_description
_atom_type_scat_dispersion_real
_atom_type_scat_dispersion_imag
_atom_type_scat_source
O O 0.0106 0.0060 'International Tables Vol C Tables 4.2.6.8 and 6.1.1.4'
Na Na 0.0362 0.0249 'International Tables Vol C Tables 4.2.6.8 and 6.1.1.4'
P P 0.1023 0.0942 'International Tables Vol C Tables 4.2.6.8 and 6.1.1.4'
Ge Ge 0.1547 1.8001 'International Tables Vol C Tables 4.2.6.8 and 6.1.1.4'

loop_
_geom_angle_atom_site_label_1
_geom_angle_atom_site_label_2
_geom_angle_atom_site_label_3
_geom_angle_site_symmetry_1
_geom_angle_site_symmetry_3
_geom_angle
O2 Ge1 O2 . 2_765 89.0(5)
O2 Ge1 O2 . 3_675 89.0(5)
O2 Ge1 O2 2_765 3_675 89.0(5)
O2 Ge1 Na1 . 16_664 54.0(3)
O2 Ge1 Na1 2_765 16_664 54.0(3)
O2 Ge1 Na1 3_675 16_664 54.0(3)
O3 Ge2 O1 . . 90.1(5)
O3 Ge2 O4 . . 91.2(4)
O1 Ge2 O4 . . 83.8(4)
O3 Ge2 Na1 . 1_665 70.3(3)
O1 Ge2 Na1 . 1_665 43.3(3)
O4 Ge2 Na1 . 1_665 48.4(3)
O2 P1 O3 . 2_865 108.5(6)
O2 P1 O1 . . 110.8(6)
O3 P1 O1 2_865 . 110.5(6)
O2 P1 O4 . 17_644 108.4(6)
O3 P1 O4 2_865 17_644 109.1(6)
O1 P1 O4 . 17_644 109.5(6)
O2 P1 Na1 . 16_664 55.7(4)
O3 P1 Na1 2_865 16_664 122.1(4)
O1 P1 Na1 . 16_664 127.4(4)
O4 P1 Na1 17_644 16_664 52.8(4)
O1 Na1 O1 2_755 3_675 100.8(4)
O1 Na1 O1 2_755 1_445 100.8(4)
O1 Na1 O1 3_675 1_445 100.8(4)
O1 Na1 O4 2_755 2_755 60.6(3)
O1 Na1 O4 3_675 2_755 159.5(5)
O1 Na1 O4 1_445 2_755 76.3(3)
O1 Na1 O4 2_755 3_675 76.3(3)
O1 Na1 O4 3_675 3_675 60.6(3)
O1 Na1 O4 1_445 3_675 159.5(5)
O4 Na1 O4 2_755 3_675 117.71(15)
O1 Na1 O4 2_755 1_445 159.5(5)
O1 Na1 O4 3_675 1_445 76.3(3)
O1 Na1 O4 1_445 1_445 60.6(3)
O4 Na1 O4 2_755 1_445 117.71(15)
O4 Na1 O4 3_675 1_445 117.71(15)
O1 Na1 O2 2_755 10_664 83.0(3)
O1 Na1 O2 3_675 10_664 135.5(4)
O1 Na1 O2 1_445 10_664 122.3(4)
O4 Na1 O2 2_755 10_664 55.5(3)
O4 Na1 O2 3_675 10_664 77.9(4)
O4 Na1 O2 1_445 10_664 113.5(4)
O1 Na1 O2 2_755 12_454 122.3(4)
O1 Na1 O2 3_675 12_454 83.0(3)
O1 Na1 O2 1_445 12_454 135.5(4)
O4 Na1 O2 2_755 12_454 113.5(4)
O4 Na1 O2 3_675 12_454 55.5(3)
O4 Na1 O2 1_445 12_454 77.9(4)
O2 Na1 O2 10_664 12_454 59.2(4)
O1 Na1 O2 2_755 11_544 135.5(4)
O1 Na1 O2 3_675 11_544 122.3(4)
O1 Na1 O2 1_445 11_544 83.0(3)
O4 Na1 O2 2_755 11_544 77.9(4)
O4 Na1 O2 3_675 11_544 113.5(4)
O4 Na1 O2 1_445 11_544 55.5(3)
O2 Na1 O2 10_664 11_544 59.2(4)
O2 Na1 O2 12_454 11_544 59.2(4)
O1 Na1 P1 2_755 10_664 69.3(2)
O1 Na1 P1 3_675 10_664 158.4(3)
O1 Na1 P1 1_445 10_664 100.0(3)
O4 Na1 P1 2_755 10_664 27.8(2)
O4 Na1 P1 3_675 10_664 97.9(3)
O4 Na1 P1 1_445 10_664 119.8(3)
O2 Na1 P1 10_664 10_664 27.7(2)
O2 Na1 P1 12_454 10_664 86.4(3)
O2 Na1 P1 11_544 10_664 66.4(3)
O1 Na1 P1 2_755 12_454 100.0(3)
O1 Na1 P1 3_675 12_454 69.3(2)
O1 Na1 P1 1_445 12_454 158.4(3)
O4 Na1 P1 2_755 12_454 119.8(3)
O4 Na1 P1 3_675 12_454 27.8(2)
O4 Na1 P1 1_445 12_454 97.9(3)
O2 Na1 P1 10_664 12_454 66.4(3)
O2 Na1 P1 12_454 12_454 27.7(2)
O2 Na1 P1 11_544 12_454 86.4(3)
P1 Na1 P1 10_664 12_454 92.9(2)
O1 Na1 P1 2_755 11_544 158.4(3)
O1 Na1 P1 3_675 11_544 100.0(3)
O1 Na1 P1 1_445 11_544 69.3(2)
O4 Na1 P1 2_755 11_544 97.9(3)
O4 Na1 P1 3_675 11_544 119.8(3)
O4 Na1 P1 1_445 11_544 27.8(2)
O2 Na1 P1 10_664 11_544 86.4(3)
O2 Na1 P1 12_454 11_544 66.4(3)
O2 Na1 P1 11_544 11_544 27.7(2)
P1 Na1 P1 10_664 11_544 92.9(2)
P1 Na1 P1 12_454 11_544 92.9(2)
P1 O1 Ge2 . . 127.8(6)
P1 O1 Na1 . 1_665 118.9(6)
Ge2 O1 Na1 . 1_665 104.4(5)
P1 O2 Ge1 . . 132.2(6)
P1 O2 Na1 . 16_664 96.7(5)
Ge1 O2 Na1 . 16_664 91.2(4)
P1 O3 Ge2 3_785 . 141.5(7)
P1 O4 Ge2 11_654 . 123.5(6)
P1 O4 Na1 11_654 1_665 99.4(6)
Ge2 O4 Na1 . 1_665 98.3(4)

loop_
_geom_bond_atom_site_label_1
_geom_bond_atom_site_label_2
_geom_bond_site_symmetry_2
_geom_bond_distance
Ge1 O2 . 1.908(10)
Ge1 O2 2_765 1.908(10)
Ge1 O2 3_675 1.908(10)
Ge1 Na1 16_664 3.343(11)
Ge2 O3 . 1.864(10)
Ge2 O1 . 1.918(11)
Ge2 O4 . 1.931(10)
Ge2 Na1 1_665 3.477(5)
P1 O2 . 1.522(12)
P1 O3 2_865 1.534(11)
P1 O1 . 1.540(11)
P1 O4 17_644 1.540(9)
P1 Na1 16_664 3.254(7)
Na1 O1 2_755 2.462(11)
Na1 O1 3_675 2.462(11)
Na1 O1 1_445 2.462(11)
Na1 O4 2_755 2.627(11)
Na1 O4 3_675 2.627(11)
Na1 O4 1_445 2.627(11)
Na1 O2 10_664 2.705(13)
Na1 O2 12_454 2.705(13)
Na1 O2 11_544 2.705(13)
Na1 P1 10_664 3.254(7)
Na1 P1 12_454 3.254(7)
Na1 P1 11_544 3.254(7)
O1 Na1 1_665 2.462(11)
O2 Na1 16_664 2.705(13)
O3 P1 3_785 1.534(11)
O4 P1 11_654 1.540(9)
O4 Na1 1_665 2.627(11)
